data_7021849
loop_
_publ_author_name
'Biswas, Soumava'
'Adhikary, Amit'
'Goswami, Soumyabrata'
'Konar, Sanjit'

_publ_section_title
;
 Observation of a large magnetocaloric effect in a 2D Gd(iii)-based
 coordination polymer.
;
_journal_issue 37
_journal_name_full 'Dalton transactions (Cambridge, England : 2003)'
_journal_page_first 13331
_journal_page_last 13334
_journal_paper_doi 10.1039/c3dt51668g
_journal_volume 42
_journal_year 2013
_chemical_formula_moiety 'C4 H1 Gd1 O9'
_chemical_formula_sum 'C4 H Gd O9'
_chemical_formula_weight 350.30
_chemical_name_systematic
; 
 ? 
;
_space_group_IT_number 14
_symmetry_cell_setting monoclinic
_symmetry_space_group_name_Hall '-P 2ybc'
_symmetry_space_group_name_H-M 'P 1 21/c 1'
_atom_sites_solution_hydrogens geom
_atom_sites_solution_primary direct
_atom_sites_solution_secondary difmap
_audit_creation_method SHELXL-97
_cell_angle_alpha 90.00
_cell_angle_beta 96.396(3)
_cell_angle_gamma 90.00
_cell_formula_units_Z 4
_cell_length_a 11.8981(6)
_cell_length_b 8.1956(5)
_cell_length_c 10.0764(5)
_cell_measurement_reflns_used 3700
_cell_measurement_temperature 296(2)
_cell_measurement_theta_max 27.75
_cell_measurement_theta_min 2.49
_cell_volume 976.45(9)
_computing_structure_refinement 'SHELXL-97 (Sheldrick, 1997)'
_computing_structure_solution 'SHELXS-97 (Sheldrick, 1990)'
_diffrn_ambient_temperature 296(2)
_diffrn_measured_fraction_theta_full 1.000
_diffrn_measured_fraction_theta_max 1.000
_diffrn_measurement_device_type APEX-II
_diffrn_radiation_monochromator graphite
_diffrn_radiation_source 'fine-focus sealed tube'
_diffrn_radiation_type MoK\a
_diffrn_radiation_wavelength 0.71073
_diffrn_reflns_av_R_equivalents 0.0444
_diffrn_reflns_av_sigmaI/netI 0.0372
_diffrn_reflns_limit_h_max 15
_diffrn_reflns_limit_h_min 0
_diffrn_reflns_limit_k_max 10
_diffrn_reflns_limit_k_min -10
_diffrn_reflns_limit_l_max 12
_diffrn_reflns_limit_l_min -13
_diffrn_reflns_number 4304
_diffrn_reflns_theta_full 27.44
_diffrn_reflns_theta_max 27.44
_diffrn_reflns_theta_min 1.72
_exptl_absorpt_coefficient_mu 6.816
_exptl_absorpt_correction_T_max 0.194
_exptl_absorpt_correction_T_min 0.071
_exptl_absorpt_correction_type multi-scan
_exptl_absorpt_process_details multi-scan
_exptl_crystal_density_diffrn 2.383
_exptl_crystal_density_method 'not measured'
_exptl_crystal_F_000 644.0
_exptl_crystal_size_max 0.42
_exptl_crystal_size_mid 0.35
_exptl_crystal_size_min 0.24
_refine_diff_density_max 0.810
_refine_diff_density_min -0.969
_refine_diff_density_rms 0.143
_refine_ls_extinction_method none
_refine_ls_goodness_of_fit_ref 1.239
_refine_ls_hydrogen_treatment constr
_refine_ls_matrix_type full
_refine_ls_number_parameters 128
_refine_ls_number_reflns 2234
_refine_ls_number_restraints 0
_refine_ls_restrained_S_all 1.239
_refine_ls_R_factor_all 0.0305
_refine_ls_R_factor_gt 0.0257
_refine_ls_shift/su_max 0.000
_refine_ls_shift/su_mean 0.000
_refine_ls_structure_factor_coef Fsqd
_refine_ls_weighting_details 'calc w=1/[\s^2^(Fo^2^)+(0.0100P)^2^+5.7666P] where P=(Fo^2^+2Fc^2^)/3'
_refine_ls_weighting_scheme calc
_refine_ls_wR_factor_gt 0.0629
_refine_ls_wR_factor_ref 0.0645
_reflns_number_gt 1986
_reflns_number_total 2234
_reflns_threshold_expression >2sigma(I)
_cod_data_source_file c3dt51668g.txt
_cod_data_source_block platon
_cod_depositor_comments
;
The following automatic conversions were performed:

'_symmetry_cell_setting' value 'Monoclinic' changed to 'monoclinic'
according to /home/saulius/struct/CIF-dictionaries/cif_core.dic
dictionary named 'cif_core.dic' version 2.4.2 from 2011-04-26.

Automatic conversion script
Id: cif_fix_values 1891 2012-01-12 08:04:46Z andrius 
;
_cod_original_sg_symbol_H-M 'P 21/c'
_cod_original_formula_sum 'C4 H1 Gd1 O9'
_cod_database_code 7021849

loop_
_symmetry_equiv_pos_as_xyz
'x, y, z'
'-x, y+1/2, -z+1/2'
'-x, -y, -z'
'x, -y-1/2, z-1/2'

loop_
_atom_site_label
_atom_site_type_symbol
_atom_site_fract_x
_atom_site_fract_y
_atom_site_fract_z
_atom_site_U_iso_or_equiv
_atom_site_adp_type
_atom_site_occupancy
_atom_site_symmetry_multiplicity
_atom_site_calc_flag
_atom_site_refinement_flags
Gd1 Gd 0.254946(17) 0.50400(3) 0.11831(2) 0.00740(8) Uani 1 1 d .
O5 O 0.3903(4) 0.2988(6) 0.1530(5) 0.0366(12) Uani 1 1 d .
O7 O 0.4319(4) 0.6031(8) 0.0527(4) 0.0378(12) Uani 1 1 d .
O8 O 0.3113(10) 0.7289(16) 0.2589(13) 0.131(4) Uani 1 1 d .
O4 O 0.2451(4) 0.0914(8) -0.1548(4) 0.0312(11) Uani 1 1 d .
O9 O 0.0791(4) 0.5885(7) 0.1742(5) 0.0363(11) Uani 1 1 d .
O1 O 0.1428(3) 0.2624(5) 0.0980(4) 0.0177(8) Uani 1 1 d .
O3 O 0.2056(4) -0.2672(7) -0.0251(5) 0.0361(12) Uani 1 1 d .
O6 O 0.2452(4) 0.4231(6) -0.1135(4) 0.0289(10) Uani 1 1 d .
H6 H 0.2410 0.5046 -0.1610 0.043 Uiso 1 1 calc R
O2 O 0.0736(11) -0.0897(18) 0.2137(14) 0.138(4) Uani 1 1 d .
C3 C 0.1769(8) -0.1103(16) -0.0065(9) 0.059(3) Uani 1 1 d .
C2 C 0.1212(11) -0.0437(13) 0.1018(13) 0.067(3) Uani 1 1 d .
C1 C 0.1483(6) 0.1254(12) 0.0501(7) 0.0413(18) Uani 1 1 d .
C4 C 0.2001(6) 0.0341(9) -0.0592(6) 0.0328(15) Uani 1 1 d .

loop_
_atom_site_aniso_label
_atom_site_aniso_U_11
_atom_site_aniso_U_22
_atom_site_aniso_U_33
_atom_site_aniso_U_23
_atom_site_aniso_U_13
_atom_site_aniso_U_12
Gd1 0.01069(11) 0.00459(12) 0.00756(11) -0.00043(8) 0.00389(7) 0.00041(8)
O5 0.046(3) 0.025(2) 0.042(3) 0.017(2) 0.018(2) 0.019(2)
O7 0.026(2) 0.054(3) 0.034(2) -0.020(2) 0.0057(18) 0.015(2)
O8 0.120(8) 0.098(9) 0.171(10) -0.028(9) 0.000(8) 0.039(8)
O4 0.030(2) 0.057(3) 0.0068(15) -0.0033(19) 0.0027(14) 0.000(2)
O9 0.036(2) 0.041(3) 0.037(2) 0.001(2) 0.0267(19) 0.000(2)
O1 0.0146(16) 0.026(2) 0.0136(16) -0.0040(16) 0.0053(13) 0.0031(16)
O3 0.037(3) 0.051(3) 0.023(2) -0.010(2) 0.0141(19) 0.000(2)
O6 0.044(2) 0.026(3) 0.0186(18) 0.0058(17) 0.0107(17) 0.003(2)
O2 0.144(10) 0.103(9) 0.166(12) -0.007(10) 0.016(9) -0.005(10)
C3 0.056(5) 0.080(7) 0.044(4) -0.023(5) 0.017(4) -0.002(6)
C2 0.084(8) 0.038(5) 0.081(7) -0.005(6) 0.018(6) 0.002(6)
C1 0.037(4) 0.052(5) 0.037(4) 0.003(4) 0.013(3) -0.012(4)
C4 0.036(3) 0.036(4) 0.025(3) 0.008(3) -0.001(2) -0.020(3)

loop_
_atom_type_symbol
_atom_type_description
_atom_type_scat_dispersion_real
_atom_type_scat_dispersion_imag
_atom_type_scat_source
C C 0.0033 0.0016 'International Tables Vol C Tables 4.2.6.8 and 6.1.1.4'
Gd Gd -0.1653 3.9035 'International Tables Vol C Tables 4.2.6.8 and 6.1.1.4'
O O 0.0106 0.0060 'International Tables Vol C Tables 4.2.6.8 and 6.1.1.4'
H H 0.0000 0.0000 'International Tables Vol C Tables 4.2.6.8 and 6.1.1.4'

loop_
_geom_angle_atom_site_label_1
_geom_angle_atom_site_label_2
_geom_angle_atom_site_label_3
_geom_angle
_geom_angle_site_symmetry_1
_geom_angle_site_symmetry_3
O5 Gd1 O9 143.40(18) . .
O5 Gd1 O8 109.1(3) . .
O9 Gd1 O8 80.0(3) . .
O5 Gd1 O1 77.52(17) . .
O9 Gd1 O1 76.04(17) . .
O8 Gd1 O1 144.5(4) . .
O5 Gd1 O3 140.69(15) . 1_565
O9 Gd1 O3 75.36(17) . 1_565
O8 Gd1 O3 77.7(3) . 1_565
O1 Gd1 O3 120.02(16) . 1_565
O5 Gd1 O7 71.00(19) . .
O9 Gd1 O7 143.0(2) . .
O8 Gd1 O7 72.9(3) . .
O1 Gd1 O7 138.76(16) . .
O3 Gd1 O7 74.64(18) 1_565 .
O5 Gd1 O6 84.53(17) . .
O9 Gd1 O6 111.52(17) . .
O8 Gd1 O6 140.2(4) . .
O1 Gd1 O6 73.92(15) . .
O3 Gd1 O6 69.55(16) 1_565 .
O7 Gd1 O6 77.15(16) . .
O5 Gd1 O4 74.42(17) . 4_566
O9 Gd1 O4 74.34(17) . 4_566
O8 Gd1 O4 74.3(4) . 4_566
O1 Gd1 O4 74.24(16) . 4_566
O3 Gd1 O4 141.55(17) 1_565 4_566
O7 Gd1 O4 119.99(15) . 4_566
O6 Gd1 O4 144.86(19) . 4_566
C4 O4 Gd1 132.5(5) . 4_565
C1 O1 Gd1 137.8(4) . .
C3 O3 Gd1 135.3(5) . 1_545
Gd1 O6 H6 109.5 . .
C4 C3 O3 136.2(7) . .
C4 C3 C2 95.6(9) . .
O3 C3 C2 127.5(10) . .
O2 C2 C3 141.7(12) . .
O2 C2 C1 130.7(11) . .
C3 C2 C1 87.3(9) . .
O1 C1 C4 141.3(7) . .
O1 C1 C2 132.3(7) . .
C4 C1 C2 85.3(7) . .
O4 C4 C3 140.0(8) . .
O4 C4 C1 128.3(7) . .
C3 C4 C1 91.7(6) . .

loop_
_geom_bond_atom_site_label_1
_geom_bond_atom_site_label_2
_geom_bond_distance
_geom_bond_site_symmetry_2
Gd1 O5 2.328(5) .
Gd1 O9 2.332(5) .
Gd1 O8 2.376(13) .
Gd1 O1 2.384(4) .
Gd1 O3 2.400(6) 1_565
Gd1 O7 2.417(5) .
Gd1 O6 2.419(4) .
Gd1 O4 2.431(4) 4_566
O4 C4 1.246(8) .
O4 Gd1 2.431(4) 4_565
O1 C1 1.226(10) .
O3 C3 1.348(13) .
O3 Gd1 2.400(6) 1_545
O6 H6 0.8200 .
O2 C2 1.370(16) .
C3 C4 1.338(14) .
C3 C2 1.446(14) .
C2 C1 1.528(15) .
C1 C4 1.518(11) .

loop_
_geom_torsion_atom_site_label_1
_geom_torsion_atom_site_label_2
_geom_torsion_atom_site_label_3
_geom_torsion_atom_site_label_4
_geom_torsion
_geom_torsion_site_symmetry_1
O5 Gd1 O1 C1 -39.2(7) .
O9 Gd1 O1 C1 166.3(7) .
O8 Gd1 O1 C1 -144.6(8) .
O3 Gd1 O1 C1 102.7(7) 1_565
O7 Gd1 O1 C1 1.4(8) .
O6 Gd1 O1 C1 48.6(7) .
O4 Gd1 O1 C1 -116.3(7) 4_566
Gd1 O3 C3 C4 139.4(9) 1_545
Gd1 O3 C3 C2 -28.7(15) 1_545
C4 C3 C2 O2 -175.2(17) .
O3 C3 C2 O2 -3(3) .
C4 C3 C2 C1 -1.8(8) .
O3 C3 C2 C1 169.9(9) .
Gd1 O1 C1 C4 -27.0(15) .
Gd1 O1 C1 C2 137.0(9) .
O2 C2 C1 O1 6(2) .
C3 C2 C1 O1 -168.4(9) .
O2 C2 C1 C4 176.2(14) .
C3 C2 C1 C4 1.6(7) .
Gd1 O4 C4 C3 33.4(14) 4_565
Gd1 O4 C4 C1 -147.6(6) 4_565
O3 C3 C4 O4 10.5(19) .
C2 C3 C4 O4 -178.9(10) .
O3 C3 C4 C1 -168.7(11) .
C2 C3 C4 C1 1.8(8) .
O1 C1 C4 O4 -12.9(16) .
C2 C1 C4 O4 178.9(8) .
O1 C1 C4 C3 166.5(11) .
C2 C1 C4 C3 -1.7(8) .
